data_7052787
loop_
_publ_author_name
'Huang, Yiyong'
'Suzuki, Satoru'
'Liu, Guokai'
'Tokunaga, Etsuko'
'Shiro, Motoo'
'Shibata, Norio'

_publ_section_title
;
 Asymmetric synthesis of chiral trifluoromethylated heliotridane via
 highly catalytic asymmetric Friedel--Crafts alkylation with
 \b-trifluoromethylated acrylates and pyrroles
;
_journal_issue 11
_journal_name_full 'New Journal of Chemistry'
_journal_page_first 2614
_journal_paper_doi 10.1039/c1nj20550a
_journal_volume 35
_journal_year 2011
_chemical_absolute_configuration ad
_chemical_formula_moiety 'C18 H17 F3 N2 O3 '
_chemical_formula_sum 'C18 H17 F3 N2 O3'
_chemical_formula_weight 366.34
_space_group_IT_number 4
_symmetry_cell_setting monoclinic
_symmetry_Int_Tables_number 4
_symmetry_space_group_name_Hall 'P 2yb'
_symmetry_space_group_name_H-M 'P 1 21 1'
_cell_angle_alpha 90.0000
_cell_angle_beta 92.0681(9)
_cell_angle_gamma 90.0000
_cell_formula_units_Z 2
_cell_length_a 10.77497(19)
_cell_length_b 6.30036(11)
_cell_length_c 12.5202(7)
_cell_measurement_reflns_used 15209
_cell_measurement_temperature 93.1
_cell_measurement_theta_max 68.3
_cell_measurement_theta_min 4.1
_cell_volume 849.40(5)
_computing_cell_refinement 'PROCESS-AUTO (Rigaku, 1998)'
_computing_data_collection 'PROCESS-AUTO (Rigaku, 1998)'
_computing_data_reduction 'CrystalStructure (Rigaku & RAC 2007)'
_computing_molecular_graphics 'ORTEP (Johnson, 1976)'
_computing_publication_material 'CrystalStructure (Rigaku & RAC 2007)'
_computing_structure_refinement 'SHELXL97 (Sheldrick, 1997)'
_computing_structure_solution 'SHELXS97 (Sheldrick, 1997)'
_diffrn_ambient_temperature 93.1
_diffrn_detector_area_resol_mean 10.00
_diffrn_measured_fraction_theta_full 0.999
_diffrn_measured_fraction_theta_max 0.999
_diffrn_measurement_device_type 'Rigaku RAXIS-RAPID'
_diffrn_measurement_method \w
_diffrn_radiation_type 'Cu K\a'
_diffrn_radiation_wavelength 1.54187
_diffrn_reflns_av_R_equivalents 0.021
_diffrn_reflns_limit_h_max 12
_diffrn_reflns_limit_h_min -12
_diffrn_reflns_limit_k_max 7
_diffrn_reflns_limit_k_min -7
_diffrn_reflns_limit_l_max 15
_diffrn_reflns_limit_l_min -14
_diffrn_reflns_number 16058
_diffrn_reflns_theta_full 68.23
_diffrn_reflns_theta_max 68.23
_exptl_absorpt_coefficient_mu 1.033
_exptl_absorpt_correction_T_max 0.950
_exptl_absorpt_correction_T_min 0.794
_exptl_absorpt_correction_type multi-scan
_exptl_absorpt_process_details
;
Higashi, T. (1995). Program for Absorption Correction.
Rigaku Corporation, Tokyo, Japan.
;
_exptl_crystal_colour colorless
_exptl_crystal_density_diffrn 1.432
_exptl_crystal_density_method 'not measured'
_exptl_crystal_description platelet
_exptl_crystal_F_000 380.00
_exptl_crystal_size_max 0.20
_exptl_crystal_size_mid 0.14
_exptl_crystal_size_min 0.05
_refine_diff_density_max 0.19
_refine_diff_density_min -0.13
_refine_ls_abs_structure_details 'Flack, H. D. (1983), Acta Cryst. A39, 876-881. 1272 Friedel Pairs'
_refine_ls_abs_structure_Flack 0.00(8)
_refine_ls_extinction_method none
_refine_ls_goodness_of_fit_ref 1.049
_refine_ls_hydrogen_treatment constr
_refine_ls_number_parameters 236
_refine_ls_number_reflns 2971
_refine_ls_R_factor_gt 0.0243
_refine_ls_shift/su_max 0.0010
_refine_ls_structure_factor_coef Fsqd
_refine_ls_weighting_details 'w = 1/[\s^2^(Fo^2^)+(0.0329P)^2^+0.2077P] where P=(Fo^2^+2Fc^2^)/3'
_refine_ls_weighting_scheme calc
_refine_ls_wR_factor_ref 0.0617
_reflns_number_gt 2914
_reflns_number_total 2971
_reflns_threshold_expression F^2^>2.0\s(F^2^)
_cod_data_source_file c1nj20550a.txt
_cod_data_source_block '_FC-164'
_cod_original_cell_volume 849.39(5)
_cod_original_formula_sum 'C18 H17 F3 N2 O3 '
_cod_database_code 7052787

loop_
_symmetry_equiv_pos_as_xyz
'x, y, z'
'-x, y+1/2, -z'

loop_
_atom_site_label
_atom_site_type_symbol
_atom_site_fract_x
_atom_site_fract_y
_atom_site_fract_z
_atom_site_U_iso_or_equiv
_atom_site_adp_type
_atom_site_occupancy
_atom_site_symmetry_multiplicity
_atom_site_calc_flag
_atom_site_refinement_flags
F1 F 0.31179(7) 0.89469(14) 0.34396(6) 0.02370(19) Uani 1 1 d .
F2 F 0.12286(7) 0.78413(15) 0.34175(6) 0.0282(2) Uani 1 1 d .
F3 F 0.17487(8) 1.06603(13) 0.43025(6) 0.02585(19) Uani 1 1 d .
O1 O 0.18863(10) 0.36331(17) 0.61358(8) 0.0270(2) Uani 1 1 d .
O2 O -0.02549(10) 0.61605(18) 0.87937(8) 0.0284(2) Uani 1 1 d .
O3 O 0.00293(11) 0.86846(17) 0.75823(9) 0.0314(2) Uani 1 1 d .
N1 N 0.35727(10) 0.9999(2) 0.61795(9) 0.0201(2) Uani 1 1 d .
H1N H 0.2976 1.0952 0.6158 0.024 Uiso 1 1 calc R
N2 N 0.09472(10) 0.53351(18) 0.74497(9) 0.0186(2) Uani 1 1 d .
C1 C 0.46860(12) 1.0199(3) 0.67325(11) 0.0226(3) Uani 1 1 d .
H1 H 0.4948 1.1388 0.7149 0.027 Uiso 1 1 calc R
C2 C 0.53547(12) 0.8387(2) 0.65803(11) 0.0233(3) Uani 1 1 d .
H2 H 0.6160 0.8086 0.6875 0.028 Uiso 1 1 calc R
C3 C 0.46276(12) 0.7040(2) 0.59024(11) 0.0215(3) Uani 1 1 d .
H3 H 0.4855 0.5672 0.5658 0.026 Uiso 1 1 calc R
C4 C 0.35349(12) 0.8080(2) 0.56646(10) 0.0185(3) Uani 1 1 d .
C5 C 0.24204(12) 0.7326(2) 0.50177(11) 0.0188(3) Uani 1 1 d .
H5 H 0.2611 0.5868 0.4754 0.023 Uiso 1 1 calc R
C6 C 0.21378(12) 0.8698(2) 0.40507(10) 0.0200(3) Uani 1 1 d .
C7 C 0.12579(12) 0.7159(2) 0.56983(11) 0.0211(3) Uani 1 1 d .
H7A H 0.1166 0.8467 0.6126 0.025 Uiso 1 1 calc R
H7B H 0.0506 0.6993 0.5227 0.025 Uiso 1 1 calc R
C8 C 0.14002(12) 0.5259(2) 0.64307(11) 0.0199(3) Uani 1 1 d .
C9 C 0.02226(13) 0.6923(2) 0.78991(11) 0.0227(3) Uani 1 1 d .
C10 C 0.00292(13) 0.3935(3) 0.89340(11) 0.0257(3) Uani 1 1 d .
H10A H -0.0720 0.3057 0.8787 0.031 Uiso 1 1 calc R
H10B H 0.0342 0.3652 0.9673 0.031 Uiso 1 1 calc R
C11 C 0.10265(13) 0.3439(2) 0.81348(11) 0.0220(3) Uani 1 1 d .
H11 H 0.0774 0.2160 0.7706 0.026 Uiso 1 1 calc R
C12 C 0.23352(13) 0.3091(2) 0.86385(11) 0.0249(3) Uani 1 1 d .
H12A H 0.2330 0.1763 0.9061 0.030 Uiso 1 1 calc R
H12B H 0.2921 0.2887 0.8056 0.030 Uiso 1 1 calc R
C13 C 0.28191(12) 0.4863(2) 0.93529(11) 0.0211(3) Uani 1 1 d .
C14 C 0.26539(12) 0.4787(3) 1.04536(11) 0.0235(3) Uani 1 1 d .
H14 H 0.2238 0.3610 1.0753 0.028 Uiso 1 1 calc R
C15 C 0.30886(13) 0.6404(3) 1.11123(12) 0.0266(3) Uani 1 1 d .
H15 H 0.2961 0.6338 1.1858 0.032 Uiso 1 1 calc R
C16 C 0.37092(13) 0.8120(3) 1.06930(13) 0.0292(3) Uani 1 1 d .
H16 H 0.4003 0.9233 1.1147 0.035 Uiso 1 1 calc R
C17 C 0.38980(13) 0.8198(3) 0.96023(13) 0.0290(3) Uani 1 1 d .
H17 H 0.4338 0.9356 0.9311 0.035 Uiso 1 1 calc R
C18 C 0.34473(12) 0.6591(3) 0.89363(12) 0.0249(3) Uani 1 1 d .
H18 H 0.3568 0.6670 0.8189 0.030 Uiso 1 1 calc R

loop_
_atom_site_aniso_label
_atom_site_aniso_U_11
_atom_site_aniso_U_22
_atom_site_aniso_U_33
_atom_site_aniso_U_23
_atom_site_aniso_U_13
_atom_site_aniso_U_12
F1 0.0224(4) 0.0300(5) 0.0188(4) 0.0005(3) 0.0029(3) -0.0017(4)
F2 0.0233(4) 0.0376(5) 0.0230(4) 0.0014(4) -0.0073(3) -0.0047(4)
F3 0.0308(4) 0.0225(5) 0.0242(4) 0.0012(3) 0.0013(3) 0.0082(4)
O1 0.0338(5) 0.0205(6) 0.0269(5) -0.0019(4) 0.0055(4) 0.0066(4)
O2 0.0362(6) 0.0254(6) 0.0242(5) -0.0010(4) 0.0105(4) -0.0005(5)
O3 0.0423(6) 0.0179(6) 0.0349(6) -0.0009(5) 0.0133(5) 0.0045(5)
N1 0.0184(5) 0.0209(6) 0.0211(5) -0.0024(5) 0.0002(4) 0.0024(5)
N2 0.0201(5) 0.0153(6) 0.0204(5) 0.0005(5) -0.0006(4) -0.0019(5)
C1 0.0217(6) 0.0268(8) 0.0190(6) -0.0016(6) -0.0011(5) -0.0020(6)
C2 0.0184(6) 0.0303(9) 0.0211(7) 0.0008(6) -0.0019(5) 0.0016(6)
C3 0.0210(6) 0.0240(8) 0.0196(6) -0.0006(6) 0.0009(5) 0.0040(6)
C4 0.0203(6) 0.0208(7) 0.0146(6) 0.0001(5) 0.0021(5) 0.0010(5)
C5 0.0185(6) 0.0186(7) 0.0193(6) -0.0024(5) 0.0009(5) 0.0014(5)
C6 0.0183(6) 0.0240(8) 0.0179(6) -0.0034(6) 0.0011(5) -0.0003(6)
C7 0.0192(6) 0.0222(7) 0.0221(7) 0.0019(6) 0.0022(5) 0.0016(5)
C8 0.0177(6) 0.0200(8) 0.0220(6) -0.0027(6) 0.0003(5) -0.0022(6)
C9 0.0256(7) 0.0199(8) 0.0229(7) -0.0048(6) 0.0035(5) -0.0021(6)
C10 0.0273(7) 0.0254(8) 0.0244(7) 0.0043(6) -0.0016(5) -0.0051(7)
C11 0.0279(7) 0.0169(7) 0.0209(6) 0.0002(5) -0.0024(5) -0.0026(5)
C12 0.0295(7) 0.0219(8) 0.0232(7) 0.0003(6) -0.0014(5) 0.0045(6)
C13 0.0175(6) 0.0235(8) 0.0221(7) 0.0014(6) -0.0013(5) 0.0048(6)
C14 0.0186(6) 0.0281(8) 0.0237(7) 0.0023(6) -0.0004(5) 0.0016(6)
C15 0.0197(7) 0.0367(9) 0.0231(7) -0.0038(6) -0.0014(5) 0.0040(6)
C16 0.0216(7) 0.0281(9) 0.0373(8) -0.0074(7) -0.0084(6) 0.0025(6)
C17 0.0201(7) 0.0260(9) 0.0404(8) 0.0068(7) -0.0037(6) -0.0008(6)
C18 0.0187(7) 0.0313(9) 0.0247(7) 0.0043(6) 0.0001(5) 0.0026(6)

loop_
_atom_type_symbol
_atom_type_description
_atom_type_scat_dispersion_real
_atom_type_scat_dispersion_imag
_atom_type_scat_source
C C 0.018 0.009
;
International Tables for Crystallography
(1992, Vol. C, Tables 4.2.6.8 and 6.1.1.4)
;
H H 0.000 0.000
;
International Tables for Crystallography
(1992, Vol. C, Table 6.1.1.4)
;
F F 0.073 0.053
;
International Tables for Crystallography
(1992, Vol. C, Tables 4.2.6.8 and 6.1.1.4)
;
N N 0.031 0.018
;
International Tables for Crystallography
(1992, Vol. C, Tables 4.2.6.8 and 6.1.1.4)
;
O O 0.049 0.032
;
International Tables for Crystallography
(1992, Vol. C, Tables 4.2.6.8 and 6.1.1.4)
;

loop_
_geom_angle_atom_site_label_1
_geom_angle_atom_site_label_2
_geom_angle_atom_site_label_3
_geom_angle
C9 O2 C10 111.35(11)
C1 N1 C4 109.26(11)
C8 N2 C9 128.03(12)
C8 N2 C11 119.64(11)
C9 N2 C11 111.57(11)
C2 C1 N1 108.03(13)
C1 C2 C3 107.51(12)
C4 C3 C2 107.21(13)
N1 C4 C3 107.99(12)
N1 C4 C5 122.88(12)
C3 C4 C5 129.04(14)
C4 C5 C6 112.68(11)
C4 C5 C7 111.90(11)
C6 C5 C7 109.72(11)
F1 C6 F3 106.60(11)
F1 C6 F2 106.41(10)
F3 C6 F2 106.21(11)
F1 C6 C5 112.70(11)
F3 C6 C5 113.17(11)
F2 C6 C5 111.28(12)
C8 C7 C5 108.80(11)
O1 C8 N2 118.70(13)
O1 C8 C7 121.25(12)
N2 C8 C7 120.03(12)
O3 C9 O2 122.94(14)
O3 C9 N2 128.60(14)
O2 C9 N2 108.46(12)
O2 C10 C11 105.67(11)
N2 C11 C10 100.86(11)
N2 C11 C12 112.80(11)
C10 C11 C12 114.62(11)
C13 C12 C11 115.38(12)
C18 C13 C14 118.50(14)
C18 C13 C12 121.17(13)
C14 C13 C12 120.33(14)
C15 C14 C13 120.72(15)
C14 C15 C16 120.50(14)
C15 C16 C17 119.36(14)
C18 C17 C16 120.29(14)
C17 C18 C13 120.61(13)

loop_
_geom_bond_atom_site_label_1
_geom_bond_atom_site_label_2
_geom_bond_distance
F1 C6 1.3355(16)
F2 C6 1.3504(16)
F3 C6 1.3464(17)
O1 C8 1.2140(18)
O2 C9 1.3385(17)
O2 C10 1.4446(19)
O3 C9 1.1943(18)
N1 C1 1.3690(17)
N1 C4 1.3698(19)
N2 C8 1.3832(17)
N2 C9 1.3996(18)
N2 C11 1.4714(18)
C1 C2 1.367(2)
C2 C3 1.416(2)
C3 C4 1.3707(19)
C4 C5 1.5012(18)
C5 C6 1.5098(19)
C5 C7 1.5437(18)
C7 C8 1.512(2)
C10 C11 1.527(2)
C11 C12 1.5395(19)
C12 C13 1.511(2)
C13 C18 1.393(2)
C13 C14 1.397(2)
C14 C15 1.382(2)
C15 C16 1.384(2)
C16 C17 1.389(2)
C17 C18 1.388(2)
